data_4073244
loop_
_publ_author_name
'Corber\'an, Rosa'
'Sana\'u, Mercedes'
'Peris, Eduardo'

_publ_section_title
;
 &#x201C;Cp*Ir(III)&#x201D; Complexes with Hemicleaveable Ligands of the
 TypeN-Alkenyl Imidazolin-2-ylidene. Reactivity and Catalytic Properties
;
_journal_issue 14
_journal_name_full Organometallics
_journal_page_first 3492
_journal_paper_doi 10.1021/om070188w
_journal_volume 26
_journal_year 2007
_chemical_formula_sum 'C19 H29 Cl F6 Ir N2 O P'
_chemical_formula_weight 674.06
_chemical_name_systematic
; 
 ? 
;
_space_group_IT_number 14
_symmetry_cell_setting monoclinic
_symmetry_space_group_name_Hall '-P 2yn'
_symmetry_space_group_name_H-M 'P 1 21/n 1'
_atom_sites_solution_hydrogens geom
_atom_sites_solution_primary direct
_atom_sites_solution_secondary difmap
_audit_creation_method SHELXL-97
_cell_angle_alpha 90.00
_cell_angle_beta 104.305(2)
_cell_angle_gamma 90.00
_cell_formula_units_Z 4
_cell_length_a 12.2199(10)
_cell_length_b 14.7477(12)
_cell_length_c 14.6193(12)
_cell_measurement_reflns_used 5280
_cell_measurement_temperature 273(2)
_cell_measurement_theta_max 24.84
_cell_measurement_theta_min 2.21
_cell_volume 2552.9(4)
_computing_cell_refinement 'Bruker SMART'
_computing_data_collection 'Bruker SMART'
_computing_data_reduction 'Bruker SAINT'
_computing_molecular_graphics 'Bruker SHELXTL'
_computing_publication_material 'Bruker SHELXTL'
_computing_structure_refinement 'Bruker SHELXTL'
_computing_structure_solution 'Bruker SHELXTL'
_diffrn_ambient_temperature 273(2)
_diffrn_measured_fraction_theta_full 1.000
_diffrn_measured_fraction_theta_max 1.000
_diffrn_measurement_device_type 'CCD area detector'
_diffrn_measurement_method 'phi and omega scans'
_diffrn_radiation_monochromator graphite
_diffrn_radiation_source 'fine-focus sealed tube'
_diffrn_radiation_type MoK\a
_diffrn_radiation_wavelength 0.71073
_diffrn_reflns_av_R_equivalents 0.0526
_diffrn_reflns_av_sigmaI/netI 0.0650
_diffrn_reflns_limit_h_max 16
_diffrn_reflns_limit_h_min -15
_diffrn_reflns_limit_k_max 18
_diffrn_reflns_limit_k_min -19
_diffrn_reflns_limit_l_max 19
_diffrn_reflns_limit_l_min -14
_diffrn_reflns_number 18373
_diffrn_reflns_theta_full 28.28
_diffrn_reflns_theta_max 28.28
_diffrn_reflns_theta_min 1.95
_exptl_absorpt_coefficient_mu 5.453
_exptl_absorpt_correction_type none
_exptl_crystal_colour yellow
_exptl_crystal_density_diffrn 1.754
_exptl_crystal_density_method 'not measured'
_exptl_crystal_description prism
_exptl_crystal_F_000 1312
_exptl_crystal_size_max 0.24
_exptl_crystal_size_mid 0.22
_exptl_crystal_size_min 0.20
_refine_diff_density_max 1.345
_refine_diff_density_min -1.350
_refine_diff_density_rms 0.164
_refine_ls_extinction_coef 0.00027(13)
_refine_ls_extinction_expression Fc^*^=kFc[1+0.001xFc^2^\l^3^/sin(2\q)]^-1/4^
_refine_ls_extinction_method SHELXL
_refine_ls_goodness_of_fit_ref 1.094
_refine_ls_hydrogen_treatment constr
_refine_ls_matrix_type full
_refine_ls_number_parameters 276
_refine_ls_number_reflns 6345
_refine_ls_number_restraints 0
_refine_ls_restrained_S_all 1.094
_refine_ls_R_factor_all 0.0830
_refine_ls_R_factor_gt 0.0500
_refine_ls_shift/su_max 0.001
_refine_ls_shift/su_mean 0.000
_refine_ls_structure_factor_coef Fsqd
_refine_ls_weighting_details 'calc w=1/[\s^2^(Fo^2^)+(0.0579P)^2^+5.2254P] where P=(Fo^2^+2Fc^2^)/3'
_refine_ls_weighting_scheme calc
_refine_ls_wR_factor_gt 0.1216
_refine_ls_wR_factor_ref 0.1330
_reflns_number_gt 4380
_reflns_number_total 6345
_reflns_threshold_expression >2sigma(I)
_cod_data_source_file om070188w-file004.cif
_cod_data_source_block str850m
_cod_original_sg_symbol_H-M P2(1)/n
_cod_database_code 4073244

loop_
_symmetry_equiv_pos_as_xyz
'x, y, z'
'-x+1/2, y+1/2, -z+1/2'
'-x, -y, -z'
'x-1/2, -y-1/2, z-1/2'

loop_
_atom_site_label
_atom_site_type_symbol
_atom_site_fract_x
_atom_site_fract_y
_atom_site_fract_z
_atom_site_U_iso_or_equiv
_atom_site_adp_type
_atom_site_occupancy
_atom_site_symmetry_multiplicity
_atom_site_calc_flag
_atom_site_refinement_flags
Ir1 Ir 0.89169(3) 0.05518(2) 0.78592(2) 0.03595(12) Uani 1 1 d .
P1 P 0.8301(3) 0.5776(2) 0.1406(2) 0.0761(9) Uani 1 1 d .
N1 N 0.7325(6) 0.0678(5) 0.9225(5) 0.0510(18) Uani 1 1 d .
C01 C 0.8208(7) 0.0941(6) 0.8913(5) 0.0415(18) Uani 1 1 d .
Cl1 Cl 0.8971(2) -0.09671(14) 0.84766(15) 0.0522(5) Uani 1 1 d .
C1 C 1.0556(8) 0.0645(6) 0.8837(7) 0.056(2) Uani 1 1 d .
H1A H 1.0611 0.0414 0.9468 0.067 Uiso 1 1 calc R
H1B H 1.1198 0.0484 0.8591 0.067 Uiso 1 1 calc R
F1 F 0.7568(9) 0.5746(12) 0.2068(7) 0.203(7) Uani 1 1 d .
N2 N 0.8690(6) 0.1604(5) 0.9499(4) 0.0428(15) Uani 1 1 d .
C2 C 1.0152(7) 0.1521(6) 0.8660(6) 0.046(2) Uani 1 1 d .
H2A H 1.0540 0.1884 0.8275 0.056 Uiso 1 1 calc R
F2 F 0.853(2) 0.4915(10) 0.166(2) 0.383(17) Uani 1 1 d .
C3 C 0.9685(8) 0.2058(6) 0.9353(6) 0.050(2) Uani 1 1 d .
H3A H 1.0250 0.2109 0.9947 0.060 Uiso 1 1 calc R
H3B H 0.9489 0.2665 0.9110 0.060 Uiso 1 1 calc R
F3 F 0.8080(17) 0.6681(10) 0.123(3) 0.44(2) Uani 1 1 d .
C4 C 0.8122(8) 0.1759(6) 1.0194(6) 0.051(2) Uani 1 1 d .
F4 F 0.9332(12) 0.6104(15) 0.2101(9) 0.246(8) Uani 1 1 d .
C5 C 0.8479(10) 0.2453(7) 1.0945(7) 0.076(3) Uani 1 1 d .
H5A H 0.7974 0.2442 1.1355 0.114 Uiso 1 1 calc R
H5B H 0.8462 0.3042 1.0663 0.114 Uiso 1 1 calc R
H5C H 0.9232 0.2322 1.1305 0.114 Uiso 1 1 calc R
F5 F 0.9012(13) 0.5864(18) 0.0708(9) 0.301(12) Uani 1 1 d .
C6 C 0.7254(8) 0.1190(7) 1.0014(6) 0.058(2) Uani 1 1 d .
F6 F 0.7224(10) 0.5608(15) 0.0676(6) 0.275(12) Uani 1 1 d .
C7 C 0.6330(11) 0.1011(10) 1.0526(9) 0.096(4) Uani 1 1 d .
H7A H 0.6412 0.1424 1.1045 0.143 Uiso 1 1 calc R
H7B H 0.6392 0.0399 1.0758 0.143 Uiso 1 1 calc R
H7C H 0.5604 0.1096 1.0096 0.143 Uiso 1 1 calc R
C8 C 0.6520(10) -0.0018(8) 0.8810(8) 0.080(4) Uani 1 1 d .
H8A H 0.6736 -0.0283 0.8281 0.121 Uiso 1 1 calc R
H8B H 0.5782 0.0246 0.8601 0.121 Uiso 1 1 calc R
H8C H 0.6507 -0.0478 0.9272 0.121 Uiso 1 1 calc R
C11 C 0.8970(8) -0.0006(7) 0.6452(6) 0.053(2) Uani 1 1 d .
C12 C 0.7801(8) 0.0061(6) 0.6504(6) 0.050(2) Uani 1 1 d .
C13 C 0.7526(8) 0.0969(6) 0.6612(6) 0.051(2) Uani 1 1 d .
C14 C 0.8536(8) 0.1491(6) 0.6664(5) 0.048(2) Uani 1 1 d .
C15 C 0.9408(8) 0.0872(7) 0.6528(6) 0.051(2) Uani 1 1 d .
C16 C 0.9535(12) -0.0855(8) 0.6267(9) 0.088(4) Uani 1 1 d .
H16A H 0.9432 -0.0931 0.5599 0.133 Uiso 1 1 calc R
H16B H 0.9211 -0.1362 0.6517 0.133 Uiso 1 1 calc R
H16C H 1.0327 -0.0820 0.6566 0.133 Uiso 1 1 calc R
C17 C 0.6979(10) -0.0718(7) 0.6358(8) 0.071(3) Uani 1 1 d .
H17A H 0.6617 -0.0773 0.5698 0.107 Uiso 1 1 calc R
H17B H 0.6420 -0.0608 0.6705 0.107 Uiso 1 1 calc R
H17C H 0.7377 -0.1269 0.6577 0.107 Uiso 1 1 calc R
C18 C 0.6406(8) 0.1341(8) 0.6606(7) 0.073(3) Uani 1 1 d .
H18A H 0.5997 0.1457 0.5967 0.109 Uiso 1 1 calc R
H18B H 0.6495 0.1896 0.6959 0.109 Uiso 1 1 calc R
H18C H 0.5997 0.0912 0.6888 0.109 Uiso 1 1 calc R
C19 C 0.8601(10) 0.2501(6) 0.6655(7) 0.073(3) Uani 1 1 d .
H19A H 0.8365 0.2715 0.6016 0.110 Uiso 1 1 calc R
H19B H 0.9364 0.2689 0.6926 0.110 Uiso 1 1 calc R
H19C H 0.8115 0.2748 0.7017 0.110 Uiso 1 1 calc R
C20 C 1.0560(10) 0.1169(9) 0.6432(8) 0.080(3) Uani 1 1 d .
H20A H 1.0537 0.1260 0.5778 0.120 Uiso 1 1 calc R
H20B H 1.1107 0.0710 0.6688 0.120 Uiso 1 1 calc R
H20C H 1.0768 0.1726 0.6771 0.120 Uiso 1 1 calc R
O1 O 0.372(2) 0.1736(17) 0.8736(18) 0.310(12) Uiso 1 1 d .

loop_
_atom_site_aniso_label
_atom_site_aniso_U_11
_atom_site_aniso_U_22
_atom_site_aniso_U_33
_atom_site_aniso_U_23
_atom_site_aniso_U_13
_atom_site_aniso_U_12
Ir1 0.03941(18) 0.03671(17) 0.03149(16) 0.00107(13) 0.00828(11) 0.00346(15)
P1 0.0703(19) 0.087(2) 0.0679(18) 0.0027(16) 0.0118(15) -0.0262(17)
N1 0.050(4) 0.060(5) 0.048(4) -0.011(3) 0.019(3) -0.011(4)
C01 0.046(5) 0.046(4) 0.032(4) 0.005(3) 0.010(3) 0.000(4)
Cl1 0.0711(15) 0.0338(10) 0.0456(12) 0.0110(9) 0.0028(10) 0.0024(10)
C1 0.041(5) 0.060(6) 0.063(6) -0.011(5) 0.004(4) 0.006(4)
F1 0.121(8) 0.40(2) 0.096(7) -0.065(9) 0.042(6) -0.056(11)
N2 0.048(4) 0.043(4) 0.037(3) -0.005(3) 0.009(3) -0.004(3)
C2 0.038(4) 0.056(5) 0.042(4) 0.001(4) 0.003(3) -0.008(4)
F2 0.42(3) 0.095(9) 0.68(5) 0.116(18) 0.23(4) 0.066(15)
C3 0.060(6) 0.044(5) 0.041(5) -0.006(4) 0.005(4) -0.013(4)
F3 0.211(19) 0.104(10) 0.98(7) 0.08(2) 0.12(3) 0.058(12)
C4 0.058(6) 0.058(5) 0.036(4) -0.015(4) 0.012(4) 0.005(5)
F4 0.161(12) 0.40(2) 0.153(11) -0.068(14) -0.007(9) -0.120(15)
C5 0.083(8) 0.076(7) 0.063(6) -0.031(6) 0.006(5) 0.001(6)
F5 0.175(13) 0.64(4) 0.102(8) -0.013(14) 0.065(9) -0.138(18)
C6 0.057(6) 0.076(7) 0.046(5) -0.010(5) 0.022(4) 0.000(5)
F6 0.147(10) 0.60(3) 0.061(5) -0.004(10) 0.003(6) -0.188(16)
C7 0.099(10) 0.134(12) 0.069(8) -0.015(8) 0.050(7) 0.013(9)
C8 0.077(8) 0.095(9) 0.080(8) -0.025(7) 0.040(6) -0.035(7)
C11 0.060(6) 0.064(6) 0.036(4) 0.003(4) 0.016(4) 0.017(5)
C12 0.063(6) 0.046(5) 0.038(4) 0.001(4) 0.003(4) 0.003(4)
C13 0.052(5) 0.055(5) 0.040(5) 0.005(4) 0.001(4) 0.009(4)
C14 0.060(6) 0.051(5) 0.032(4) 0.003(4) 0.008(4) 0.012(4)
C15 0.054(5) 0.060(5) 0.040(5) 0.009(4) 0.015(4) 0.010(4)
C16 0.122(11) 0.074(7) 0.081(8) -0.017(6) 0.047(8) 0.026(7)
C17 0.078(8) 0.064(7) 0.064(7) -0.012(5) 0.001(5) -0.017(6)
C18 0.053(6) 0.099(9) 0.067(7) 0.012(6) 0.015(5) 0.016(6)
C19 0.106(9) 0.049(6) 0.059(6) 0.010(5) 0.010(6) -0.003(6)
C20 0.082(8) 0.103(9) 0.068(7) 0.009(7) 0.043(6) -0.010(7)

loop_
_atom_type_symbol
_atom_type_description
_atom_type_scat_dispersion_real
_atom_type_scat_dispersion_imag
_atom_type_scat_source
C C 0.0033 0.0016 'International Tables Vol C Tables 4.2.6.8 and 6.1.1.4'
H H 0.0000 0.0000 'International Tables Vol C Tables 4.2.6.8 and 6.1.1.4'
N N 0.0061 0.0033 'International Tables Vol C Tables 4.2.6.8 and 6.1.1.4'
F F 0.0171 0.0103 'International Tables Vol C Tables 4.2.6.8 and 6.1.1.4'
P P 0.1023 0.0942 'International Tables Vol C Tables 4.2.6.8 and 6.1.1.4'
Cl Cl 0.1484 0.1585 'International Tables Vol C Tables 4.2.6.8 and 6.1.1.4'
Ir Ir -1.4442 7.9887 'International Tables Vol C Tables 4.2.6.8 and 6.1.1.4'
O O 0.0106 0.0060 'International Tables Vol C Tables 4.2.6.8 and 6.1.1.4'

loop_
_geom_angle_atom_site_label_1
_geom_angle_atom_site_label_2
_geom_angle_atom_site_label_3
_geom_angle
C01 Ir1 C1 88.8(3)
C01 Ir1 C14 112.4(3)
C1 Ir1 C14 117.9(4)
C01 Ir1 C2 77.1(3)
C1 Ir1 C2 37.1(3)
C14 Ir1 C2 89.8(3)
C01 Ir1 C15 149.7(3)
C1 Ir1 C15 99.2(4)
C14 Ir1 C15 38.5(3)
C2 Ir1 C15 91.7(3)
C01 Ir1 C12 119.0(3)
C1 Ir1 C12 150.7(4)
C14 Ir1 C12 62.2(3)
C2 Ir1 C12 150.9(3)
C15 Ir1 C12 61.9(4)
C01 Ir1 C11 156.9(4)
C1 Ir1 C11 113.6(4)
C14 Ir1 C11 63.0(3)
C2 Ir1 C11 124.0(3)
C15 Ir1 C11 36.5(4)
C12 Ir1 C11 38.0(3)
C01 Ir1 C13 99.2(3)
C1 Ir1 C13 155.7(4)
C14 Ir1 C13 37.9(3)
C2 Ir1 C13 122.5(3)
C15 Ir1 C13 63.0(3)
C12 Ir1 C13 36.4(3)
C11 Ir1 C13 62.7(3)
C01 Ir1 Cl1 87.5(2)
C1 Ir1 Cl1 82.9(3)
C14 Ir1 Cl1 150.3(2)
C2 Ir1 Cl1 117.0(2)
C15 Ir1 Cl1 122.4(3)
C12 Ir1 Cl1 89.1(2)
C11 Ir1 Cl1 89.9(3)
C13 Ir1 Cl1 120.2(3)
F2 P1 F3 175(2)
F2 P1 F1 84.7(12)
F3 P1 F1 91.9(14)
F2 P1 F4 92.3(15)
F3 P1 F4 84.8(13)
F1 P1 F4 96.4(7)
F2 P1 F6 97.1(14)
F3 P1 F6 85.8(14)
F1 P1 F6 83.9(6)
F4 P1 F6 170.6(13)
F2 P1 F5 98.9(15)
F3 P1 F5 84.5(14)
F1 P1 F5 176.3(13)
F4 P1 F5 84.4(8)
F6 P1 F5 94.8(7)
C01 N1 C6 110.3(7)
C01 N1 C8 126.0(7)
C6 N1 C8 123.7(8)
N1 C01 N2 105.0(7)
N1 C01 Ir1 135.6(6)
N2 C01 Ir1 119.3(6)
C2 C1 Ir1 72.9(5)
C01 N2 C4 111.7(7)
C01 N2 C3 119.7(7)
C4 N2 C3 128.6(7)
C1 C2 C3 122.9(8)
C1 C2 Ir1 70.0(5)
C3 C2 Ir1 112.1(6)
N2 C3 C2 109.1(6)
C6 C4 N2 105.7(7)
C6 C4 C5 131.0(9)
N2 C4 C5 123.2(9)
C4 C6 N1 107.2(7)
C4 C6 C7 131.7(9)
N1 C6 C7 121.0(9)
C15 C11 C12 107.2(8)
C15 C11 C16 127.6(9)
C12 C11 C16 125.0(10)
C15 C11 Ir1 71.5(5)
C12 C11 Ir1 71.0(5)
C16 C11 Ir1 126.8(7)
C13 C12 C11 109.8(8)
C13 C12 C17 125.1(9)
C11 C12 C17 124.8(9)
C13 C12 Ir1 72.5(5)
C11 C12 Ir1 71.1(5)
C17 C12 Ir1 127.9(6)
C12 C13 C14 106.9(8)
C12 C13 C18 127.3(9)
C14 C13 C18 125.7(9)
C12 C13 Ir1 71.1(5)
C14 C13 Ir1 68.7(5)
C18 C13 Ir1 128.5(7)
C13 C14 C15 107.8(8)
C13 C14 C19 125.4(9)
C15 C14 C19 125.7(9)
C13 C14 Ir1 73.4(5)
C15 C14 Ir1 72.2(5)
C19 C14 Ir1 129.6(6)
C11 C15 C14 108.3(8)
C11 C15 C20 127.5(9)
C14 C15 C20 124.1(9)
C11 C15 Ir1 72.0(5)
C14 C15 Ir1 69.4(4)
C20 C15 Ir1 126.9(7)

loop_
_geom_bond_atom_site_label_1
_geom_bond_atom_site_label_2
_geom_bond_distance
Ir1 C01 2.029(8)
Ir1 C1 2.158(9)
Ir1 C14 2.187(8)
Ir1 C2 2.195(8)
Ir1 C15 2.225(8)
Ir1 C12 2.230(9)
Ir1 C11 2.232(8)
Ir1 C13 2.249(8)
Ir1 Cl1 2.410(2)
P1 F2 1.332(14)
P1 F3 1.375(14)
P1 F1 1.473(10)
P1 F4 1.490(11)
P1 F6 1.496(10)
P1 F5 1.500(11)
N1 C01 1.328(10)
N1 C6 1.399(11)
N1 C8 1.447(12)
C01 N2 1.337(10)
C1 C2 1.385(12)
N2 C4 1.383(10)
N2 C3 1.451(10)
C2 C3 1.505(12)
C4 C6 1.326(13)
C4 C5 1.485(12)
C6 C7 1.524(13)
C11 C15 1.395(14)
C11 C12 1.452(13)
C11 C16 1.487(13)
C12 C13 1.399(13)
C12 C17 1.505(13)
C13 C14 1.441(13)
C13 C18 1.472(13)
C14 C15 1.454(12)
C14 C19 1.492(13)
C15 C20 1.513(13)

loop_
_geom_torsion_atom_site_label_1
_geom_torsion_atom_site_label_2
_geom_torsion_atom_site_label_3
_geom_torsion_atom_site_label_4
_geom_torsion
C6 N1 C01 N2 0.3(10)
C8 N1 C01 N2 178.8(10)
C6 N1 C01 Ir1 178.4(7)
C8 N1 C01 Ir1 -3.0(15)
C1 Ir1 C01 N1 -136.2(9)
C14 Ir1 C01 N1 103.9(9)
C2 Ir1 C01 N1 -171.7(10)
C15 Ir1 C01 N1 117.5(10)
C12 Ir1 C01 N1 34.3(10)
C11 Ir1 C01 N1 30.4(14)
C13 Ir1 C01 N1 66.9(9)
Cl1 Ir1 C01 N1 -53.3(9)
C1 Ir1 C01 N2 41.7(7)
C14 Ir1 C01 N2 -78.2(7)
C2 Ir1 C01 N2 6.2(6)
C15 Ir1 C01 N2 -64.6(10)
C12 Ir1 C01 N2 -147.8(6)
C11 Ir1 C01 N2 -151.6(8)
C13 Ir1 C01 N2 -115.2(7)
Cl1 Ir1 C01 N2 124.6(6)
C01 Ir1 C1 C2 -70.0(6)
C14 Ir1 C1 C2 44.9(6)
C15 Ir1 C1 C2 80.6(6)
C12 Ir1 C1 C2 127.2(7)
C11 Ir1 C1 C2 115.7(6)
C13 Ir1 C1 C2 40.0(11)
Cl1 Ir1 C1 C2 -157.6(6)
N1 C01 N2 C4 0.7(9)
Ir1 C01 N2 C4 -177.8(6)
N1 C01 N2 C3 -179.2(7)
Ir1 C01 N2 C3 2.3(10)
Ir1 C1 C2 C3 104.1(8)
C01 Ir1 C2 C1 105.5(6)
C14 Ir1 C2 C1 -141.4(6)
C15 Ir1 C2 C1 -103.0(6)
C12 Ir1 C2 C1 -126.7(8)
C11 Ir1 C2 C1 -84.8(6)
C13 Ir1 C2 C1 -161.7(6)
Cl1 Ir1 C2 C1 25.2(6)
C01 Ir1 C2 C3 -12.9(6)
C1 Ir1 C2 C3 -118.4(9)
C14 Ir1 C2 C3 100.2(6)
C15 Ir1 C2 C3 138.6(6)
C12 Ir1 C2 C3 114.9(8)
C11 Ir1 C2 C3 156.8(6)
C13 Ir1 C2 C3 79.9(7)
Cl1 Ir1 C2 C3 -93.2(6)
C01 N2 C3 C2 -13.3(10)
C4 N2 C3 C2 166.9(8)
C1 C2 C3 N2 -62.8(10)
Ir1 C2 C3 N2 17.1(8)
C01 N2 C4 C6 -1.4(10)
C3 N2 C4 C6 178.4(8)
C01 N2 C4 C5 179.4(9)
C3 N2 C4 C5 -0.7(14)
N2 C4 C6 N1 1.5(11)
C5 C4 C6 N1 -179.4(10)
N2 C4 C6 C7 178.5(11)
C5 C4 C6 C7 -2(2)
C01 N1 C6 C4 -1.2(11)
C8 N1 C6 C4 -179.8(10)
C01 N1 C6 C7 -178.5(10)
C8 N1 C6 C7 2.9(16)
C01 Ir1 C11 C15 122.0(9)
C1 Ir1 C11 C15 -72.6(6)
C14 Ir1 C11 C15 37.9(5)
C2 Ir1 C11 C15 -31.7(7)
C12 Ir1 C11 C15 116.5(8)
C13 Ir1 C11 C15 80.7(6)
Cl1 Ir1 C11 C15 -154.8(5)
C01 Ir1 C11 C12 5.5(11)
C1 Ir1 C11 C12 170.9(5)
C14 Ir1 C11 C12 -78.6(5)
C2 Ir1 C11 C12 -148.2(5)
C15 Ir1 C11 C12 -116.5(8)
C13 Ir1 C11 C12 -35.8(5)
Cl1 Ir1 C11 C12 88.7(5)
C01 Ir1 C11 C16 -114.5(11)
C1 Ir1 C11 C16 50.9(11)
C14 Ir1 C11 C16 161.5(11)
C2 Ir1 C11 C16 91.9(10)
C15 Ir1 C11 C16 123.5(12)
C12 Ir1 C11 C16 -120.0(12)
C13 Ir1 C11 C16 -155.8(11)
Cl1 Ir1 C11 C16 -31.2(10)
C15 C11 C12 C13 -0.1(10)
C16 C11 C12 C13 -175.3(9)
Ir1 C11 C12 C13 62.6(6)
C15 C11 C12 C17 173.8(8)
C16 C11 C12 C17 -1.4(14)
Ir1 C11 C12 C17 -123.5(9)
C15 C11 C12 Ir1 -62.7(6)
C16 C11 C12 Ir1 122.1(9)
C01 Ir1 C12 C13 63.6(6)
C1 Ir1 C12 C13 -136.1(7)
C14 Ir1 C12 C13 -38.0(5)
C2 Ir1 C12 C13 -54.6(9)
C15 Ir1 C12 C13 -81.8(6)
C11 Ir1 C12 C13 -118.8(8)
Cl1 Ir1 C12 C13 150.2(5)
C01 Ir1 C12 C11 -177.5(5)
C1 Ir1 C12 C11 -17.3(10)
C14 Ir1 C12 C11 80.9(6)
C2 Ir1 C12 C11 64.2(9)
C15 Ir1 C12 C11 37.1(5)
C13 Ir1 C12 C11 118.8(8)
Cl1 Ir1 C12 C11 -90.9(5)
C01 Ir1 C12 C17 -57.7(10)
C1 Ir1 C12 C17 102.6(11)
C14 Ir1 C12 C17 -159.3(10)
C2 Ir1 C12 C17 -175.9(8)
C15 Ir1 C12 C17 156.9(10)
C11 Ir1 C12 C17 119.9(11)
C13 Ir1 C12 C17 -121.3(11)
Cl1 Ir1 C12 C17 28.9(9)
C11 C12 C13 C14 -2.0(9)
C17 C12 C13 C14 -175.9(8)
Ir1 C12 C13 C14 59.7(6)
C11 C12 C13 C18 173.9(9)
C17 C12 C13 C18 0.0(15)
Ir1 C12 C13 C18 -124.4(9)
C11 C12 C13 Ir1 -61.7(6)
C17 C12 C13 Ir1 124.4(9)
C01 Ir1 C13 C12 -127.5(6)
C1 Ir1 C13 C12 124.6(8)
C14 Ir1 C13 C12 117.6(7)
C2 Ir1 C13 C12 152.0(5)
C15 Ir1 C13 C12 78.5(6)
C11 Ir1 C13 C12 37.3(5)
Cl1 Ir1 C13 C12 -35.1(6)
C01 Ir1 C13 C14 115.0(5)
C1 Ir1 C13 C14 7.1(10)
C2 Ir1 C13 C14 34.4(6)
C15 Ir1 C13 C14 -39.1(5)
C12 Ir1 C13 C14 -117.6(7)
C11 Ir1 C13 C14 -80.2(5)
Cl1 Ir1 C13 C14 -152.6(4)
C01 Ir1 C13 C18 -4.4(10)
C1 Ir1 C13 C18 -112.3(11)
C14 Ir1 C13 C18 -119.4(11)
C2 Ir1 C13 C18 -85.0(10)
C15 Ir1 C13 C18 -158.5(11)
C12 Ir1 C13 C18 123.0(12)
C11 Ir1 C13 C18 160.4(11)
Cl1 Ir1 C13 C18 88.0(9)
C12 C13 C14 C15 3.3(9)
C18 C13 C14 C15 -172.7(8)
Ir1 C13 C14 C15 64.5(5)
C12 C13 C14 C19 171.6(8)
C18 C13 C14 C19 -4.4(14)
Ir1 C13 C14 C19 -127.2(9)
C12 C13 C14 Ir1 -61.2(6)
C18 C13 C14 Ir1 122.8(9)
C01 Ir1 C14 C13 -75.5(5)
C1 Ir1 C14 C13 -176.7(5)
C2 Ir1 C14 C13 -151.5(5)
C15 Ir1 C14 C13 115.5(7)
C12 Ir1 C14 C13 36.5(5)
C11 Ir1 C14 C13 79.5(5)
Cl1 Ir1 C14 C13 53.2(7)
C01 Ir1 C14 C15 169.0(5)
C1 Ir1 C14 C15 67.8(6)
C2 Ir1 C14 C15 93.0(6)
C12 Ir1 C14 C15 -79.0(6)
C11 Ir1 C14 C15 -36.0(5)
C13 Ir1 C14 C15 -115.5(7)
Cl1 Ir1 C14 C15 -62.3(8)
C01 Ir1 C14 C19 47.0(10)
C1 Ir1 C14 C19 -54.2(10)
C2 Ir1 C14 C19 -28.9(10)
C15 Ir1 C14 C19 -122.0(12)
C12 Ir1 C14 C19 159.0(11)
C11 Ir1 C14 C19 -157.9(11)
C13 Ir1 C14 C19 122.6(11)
Cl1 Ir1 C14 C19 175.8(7)
C12 C11 C15 C14 2.2(9)
C16 C11 C15 C14 177.2(9)
Ir1 C11 C15 C14 -60.2(6)
C12 C11 C15 C20 -174.5(9)
C16 C11 C15 C20 0.5(16)
Ir1 C11 C15 C20 123.1(10)
C12 C11 C15 Ir1 62.3(6)
C16 C11 C15 Ir1 -122.6(10)
C13 C14 C15 C11 -3.4(9)
C19 C14 C15 C11 -171.7(8)
Ir1 C14 C15 C11 61.9(6)
C13 C14 C15 C20 173.4(9)
C19 C14 C15 C20 5.1(14)
Ir1 C14 C15 C20 -121.3(9)
C13 C14 C15 Ir1 -65.3(6)
C19 C14 C15 Ir1 126.4(9)
C01 Ir1 C15 C11 -138.8(7)
C1 Ir1 C15 C11 117.7(6)
C14 Ir1 C15 C11 -118.3(8)
C2 Ir1 C15 C11 154.2(6)
C12 Ir1 C15 C11 -38.6(5)
C13 Ir1 C15 C11 -79.8(6)
Cl1 Ir1 C15 C11 30.3(6)
C01 Ir1 C15 C14 -20.5(9)
C1 Ir1 C15 C14 -124.0(5)
C2 Ir1 C15 C14 -87.5(6)
C12 Ir1 C15 C14 79.7(6)
C11 Ir1 C15 C14 118.3(8)
C13 Ir1 C15 C14 38.5(5)
Cl1 Ir1 C15 C14 148.6(4)
C01 Ir1 C15 C20 97.4(10)
C1 Ir1 C15 C20 -6.2(10)
C14 Ir1 C15 C20 117.8(11)
C2 Ir1 C15 C20 30.3(9)
C12 Ir1 C15 C20 -162.5(10)
C11 Ir1 C15 C20 -123.9(11)
C13 Ir1 C15 C20 156.3(10)
Cl1 Ir1 C15 C20 -93.5(9)
